data_7247946
loop_
_publ_author_name
'Tan, Hong-Ru'
'Zhou, Xiang'
'Gong, Tengfei'
'You, Hanqi'
'Zheng, Qi'
'Zhao, Sheng-Yin'
'Xuan, Weimin'

_publ_section_title
;
 Anderson-type polyoxometalate-based metal--organic framework as an
 efficient heterogeneous catalyst for selective oxidation of benzylic C--H
 bonds
;
_journal_issue 1
_journal_name_full 'RSC Advances'
_journal_page_first 364
_journal_page_last 372
_journal_paper_doi 10.1039/D3RA07120K
_journal_volume 14
_journal_year 2024
_chemical_formula_moiety 'C20 H44 Cr2 Cu4 Mo12 N12 O57, 4.395(H2O)'
_chemical_formula_sum 'C20 H52.78 Cr2 Cu4 Mo12 N12 O61.39'
_chemical_formula_weight 2951.18
_space_group_crystal_system triclinic
_space_group_IT_number 1
_space_group_name_Hall 'P 1'
_space_group_name_H-M_alt 'P 1'
_atom_sites_solution_hydrogens mixed
_audit_creation_date 2023-12-05
_audit_creation_method
;
Olex2 1.3
(compiled 2020.11.12 svn.r5f609507 for OlexSys, GUI svn.r6408)
;
_audit_update_record
;
2023-12-08 deposited with the CCDC.	2023-12-12 downloaded from the CCDC.
;
_cell_angle_alpha 106.760(4)
_cell_angle_beta 110.599(4)
_cell_angle_gamma 105.352(4)
_cell_formula_units_Z 1
_cell_length_a 10.2257(9)
_cell_length_b 14.3320(16)
_cell_length_c 14.3731(14)
_cell_measurement_reflns_used 8727
_cell_measurement_temperature 150.0
_cell_measurement_theta_max 25.323
_cell_measurement_theta_min 2.780
_cell_volume 1723.2(3)
_computing_cell_refinement 'SAINT V8.40B (?, 2016)'
_computing_data_collection 'APEX 4 (Bruker)'
_computing_data_reduction 'SAINT V8.40B (?, 2016)'
_computing_molecular_graphics 'Olex2 1.3 (Dolomanov et al., 2009)'
_computing_publication_material 'Olex2 1.3 (Dolomanov et al., 2009)'
_computing_structure_refinement 'SHELXL 2018/3 (Sheldrick, 2015)'
_computing_structure_solution
;
%$getVar(solution_reference_short)%
;
_diffrn_ambient_temperature 150.0
_diffrn_detector 'CCD area detector'
_diffrn_detector_area_resol_mean 7.9
_diffrn_detector_type 'Bruker SMART CCD 1K area detector'
_diffrn_measured_fraction_theta_full 0.998
_diffrn_measured_fraction_theta_max 0.993
_diffrn_measurement_device 'three-circle diffractometer'
_diffrn_measurement_device_type 'Bruker SMART CCD 1K area detector'
_diffrn_measurement_method '\w scans'
_diffrn_radiation_monochromator graphite
_diffrn_radiation_probe x-ray
_diffrn_radiation_type MoK\a
_diffrn_radiation_wavelength 0.71073
_diffrn_reflns_av_R_equivalents 0.1220
_diffrn_reflns_av_unetI/netI 0.1013
_diffrn_reflns_Laue_measured_fraction_full 0.998
_diffrn_reflns_Laue_measured_fraction_max 0.993
_diffrn_reflns_limit_h_max 12
_diffrn_reflns_limit_h_min -12
_diffrn_reflns_limit_k_max 17
_diffrn_reflns_limit_k_min -17
_diffrn_reflns_limit_l_max 17
_diffrn_reflns_limit_l_min -17
_diffrn_reflns_number 44837
_diffrn_reflns_point_group_measured_fraction_full 0.949
_diffrn_reflns_point_group_measured_fraction_max 0.942
_diffrn_reflns_theta_full 25.242
_diffrn_reflns_theta_max 25.462
_diffrn_reflns_theta_min 2.148
_diffrn_source 'sealed X-ray tube'
_diffrn_source_current 1.4
_diffrn_source_power 0.07
_diffrn_source_target Mo
_diffrn_source_voltage 50.0
_exptl_absorpt_coefficient_mu 3.736
_exptl_absorpt_correction_T_max 0.7428
_exptl_absorpt_correction_T_min 0.6702
_exptl_absorpt_correction_type multi-scan
_exptl_absorpt_process_details
;
SADABS-2016/2 (Bruker,2016/2) was used for absorption correction.
wR2(int) was 0.1972 before and 0.1002 after correction.
The Ratio of minimum to maximum transmission is 0.9023.
The \l/2 correction factor is Not present.
;
_exptl_crystal_colour 'clear greenish green'
_exptl_crystal_colour_lustre clear
_exptl_crystal_colour_modifier greenish
_exptl_crystal_colour_primary green
_exptl_crystal_density_diffrn 2.844
_exptl_crystal_description plate
_exptl_crystal_F_000 1414
_exptl_crystal_size_max 0.01
_exptl_crystal_size_mid 0.005
_exptl_crystal_size_min 0.002
_refine_diff_density_max 1.279
_refine_diff_density_min -1.570
_refine_diff_density_rms 0.234
_refine_ls_abs_structure_details
;
 Refined as an inversion twin.
;
_refine_ls_abs_structure_Flack 0.44(3)
_refine_ls_extinction_method none
_refine_ls_goodness_of_fit_ref 1.026
_refine_ls_hydrogen_treatment constr
_refine_ls_matrix_type full
_refine_ls_number_parameters 1007
_refine_ls_number_reflns 12055
_refine_ls_number_restraints 5312
_refine_ls_restrained_S_all 0.867
_refine_ls_R_factor_all 0.0587
_refine_ls_R_factor_gt 0.0506
_refine_ls_shift/su_max 0.000
_refine_ls_shift/su_mean 0.000
_refine_ls_structure_factor_coef Fsqd
_refine_ls_weighting_details 'w=1/[\s^2^(Fo^2^)+(0.0347P)^2^+4.7856P] where P=(Fo^2^+2Fc^2^)/3'
_refine_ls_weighting_scheme calc
_refine_ls_wR_factor_gt 0.1169
_refine_ls_wR_factor_ref 0.1251
_reflns_Friedel_coverage 0.898
_reflns_Friedel_fraction_full 0.900
_reflns_Friedel_fraction_max 0.891
_reflns_number_gt 10657
_reflns_number_total 12055
_reflns_threshold_expression 'I > 2\s(I)'
_cod_data_source_file d3ra07120k2.cif
_cod_data_source_block p1
_cod_database_code 7247946
_shelx_shelxl_version_number 2018/3
_publ_section_exptl
;
Any special experimental details
;
_shelx_space_group_comment
;
The symmetry employed for this shelxl refinement is uniquely defined
by the following loop, which should always be used as a source of
symmetry information in preference to the above space-group names.
They are only intended as comments.
;
_shelx_estimated_absorpt_t_max 0.993
_shelx_estimated_absorpt_t_min 0.964
_olex2_refinement_description
;
1. Twinned data refinement
 Scales: 0.56(3)
 0.44(3)
2. Fixed Uiso
 At 1.2 times of:
  All C(H) groups, H52 of O52, {H54A,H54B} of O54, H49 of O49
 At 1.5 times of:
  {H56A,H56B} of O56, H20 of O20, H22 of O22, H24 of O24, {H50A,H50B} of O50,
  H47 of O47, H45 of O45, {H51A,H51B} of O51, H43 of O43, {H48A,H48B} of O48,
  {H53A,H53B} of O53, {H62A,H62B} of O62, {H55A,H55B} of O55, {H60A,H60B} of
  O60, {H58A,H58B} of O58, {H59A,H59B} of O59, {H57A,H57B} of O57, H23 of O23,
  H44 of O44, H42 of O42, H46 of O46, H21 of O21, H19 of O19
3. Restrained distances
 H56A-H59A
 2.1 with sigma of 0.02
 H59A-O57
 2.1 with sigma of 0.02
 H56A-H59B
 2.1 with sigma of 0.02
 O49-H49
 0.87 with sigma of 0.02
 H57A-O59
 2.1 with sigma of 0.02
 H52-O52
 0.87 with sigma of 0.02
 H59A-H57A
 2.2 with sigma of 0.02
 O55-H55A = O55-H55B
 0.87 with sigma of 0.02
 H16_$1-H62B
 2.1 with sigma of 0.02
 O54-H54B = O54-H54A
 0.87 with sigma of 0.02
 H54A-H60A
 2.1 with sigma of 0.02
 H60B-H62A
 2.1 with sigma of 0.02
 H62A-H60B
 2.1 with sigma of 0.02
 H60A-H54A
 2.12 with sigma of 0.02
 H58A-H56B
 2.12 with sigma of 0.02
 H53A-O25
 2.2 with sigma of 0.02
 H53A-O41
 2.2 with sigma of 0.02
 H58B-H56B
 2.12 with sigma of 0.02
 H53A-H57B
 2.11 with sigma of 0.02
4. Uiso/Uaniso restraints and constraints
All non-hydrogen atoms have similar U: within 2A with sigma of 0.04 and sigma
for terminal atoms of 0.08 within 2A
O23 \\sim O21 \\sim O19 \\sim O39 \\sim O44 \\sim O46 \\sim O42 \\sim O18 \\sim
O12 \\sim O33 \\sim O37 \\sim O49 \\sim O36 \\sim O2 \\sim O6 \\sim O29 \\sim
O40 \\sim O61 \\sim O16 \\sim O7 \\sim O17 \\sim O15 \\sim O25 \\sim O14 \\sim
O31 \\sim O8 \\sim O52 \\sim O56 \\sim O10 \\sim O51 \\sim O20 \\sim O45 \\sim
O13 \\sim O26 \\sim O27 \\sim O4 \\sim O22 \\sim O35 \\sim O38 \\sim O5 \\sim
O50 \\sim O43 \\sim O47 \\sim O24 \\sim O11 \\sim O48 \\sim O3 \\sim O41 \\sim
O32 \\sim O28 \\sim O55 \\sim O34 \\sim O1 \\sim O9 \\sim O30 \\sim O57 \\sim
O53 \\sim O59 \\sim O62 \\sim O54 \\sim O60 \\sim O58: within 6.4A with sigma
of 0.01 and sigma for terminal atoms of 0.02 within 6.4A
Uanis(O23) \\sim Ueq, Uanis(C6) \\sim Ueq: with sigma of 0.001 and sigma for
terminal atoms of 0.002
Uanis(N11) \\sim Ueq, Uanis(N9) \\sim Ueq, Uanis(N3) \\sim Ueq, Uanis(O19)
\\sim Ueq, Uanis(O24) \\sim Ueq, Uanis(O47) \\sim Ueq: with sigma of 0.001 and
sigma for terminal atoms of 0.002
Uanis(C18) \\sim Ueq: with sigma of 0.005 and sigma for terminal atoms of 0.01
Uanis(C14) \\sim Ueq: with sigma of 0.005 and sigma for terminal atoms of 0.01
Uanis(O48) \\sim Ueq: with sigma of 0.005 and sigma for terminal atoms of 0.01
Uanis(N5) \\sim Ueq: with sigma of 0.005 and sigma for terminal atoms of 0.01
Uanis(O9) \\sim Ueq: with sigma of 0.01 and sigma for terminal atoms of 0.02
Uanis(C2) \\sim Ueq: with sigma of 0.01 and sigma for terminal atoms of 0.02
Uanis(N4) \\sim Ueq: with sigma of 0.01 and sigma for terminal atoms of 0.02
5. Rigid body (RIGU) restrains
 All non-hydrogen atoms
 with sigma for 1-2 distances of 0.004 and sigma for 1-3 distances of 0.004
6. Others
 Sof(O62)=Sof(H62A)=Sof(H62B)=FVAR(1)
 Fixed Sof: H23(0.5) H44(0.5) H43(0.5) H24(0.5)
7.a Riding coordinates:
 O49(H49), O52(H52), O56(H56A,H56B), O54(H54A,H54B)
7.b Free rotating group:
 O53(H53A,H53B), O59(H59A,H59B), O62(H62A,H62B), O60(H60A,H60B), O58(H58A,H58B)
7.c Rotating group:
 O51(H51A,H51B), O50(H50A,H50B), O48(H48A,H48B), O55(H55A,H55B), O57(H57A,H57B)
7.d Ternary CH refined with riding coordinates:
 O23(H23), O21(H21), O19(H19), O44(H44), O46(H46), O42(H42), O20(H20),
 O45(H45), O22(H22), O43(H43), O47(H47), O24(H24)
7.e Aromatic/amide H refined with riding coordinates:
 C19(H19A), C20(H20A), C18(H18), C14(H14), C15(H15), C16(H16), C5(H5), C6(H6),
 C8(H8), C4(H4), C1(H1), C10(H10), C2(H2), C12(H12), C11(H11), C9(H9)
7.f Fitted hexagon refined as free rotating group:
 C18(C13,C14,C15,C16,C17), C5(C6,C7,C8,C3,C4)
;
_olex2_submission_special_instructions 'No special instructions were received'

loop_
_space_group_symop_operation_xyz
'x, y, z'

loop_
_atom_site_label
_atom_site_type_symbol
_atom_site_fract_x
_atom_site_fract_y
_atom_site_fract_z
_atom_site_U_iso_or_equiv
_atom_site_adp_type
_atom_site_occupancy
_atom_site_site_symmetry_order
_atom_site_calc_flag
_atom_site_refinement_flags_posn
_atom_site_refinement_flags_adp
_atom_site_refinement_flags_occupancy
_atom_site_disorder_assembly
_atom_site_disorder_group
Mo1 Mo 1.24192(15) 1.12223(11) 0.27671(11) 0.0100(3) Uani 1 1 d . U . . .
Mo8 Mo -0.10409(16) 0.38695(11) 0.36933(11) 0.0104(3) Uani 1 1 d . U . . .
Mo6 Mo 1.22136(15) 1.05550(11) 0.47709(11) 0.0096(3) Uani 1 1 d . U . . .
Mo2 Mo 1.15609(16) 0.93151(12) 0.03969(12) 0.0125(3) Uani 1 1 d . U . . .
Mo7 Mo -0.23774(16) 0.21188(11) 0.11599(11) 0.0104(3) Uani 1 1 d . U . . .
Mo9 Mo -0.14710(16) 0.30655(11) 0.55312(11) 0.0107(3) Uani 1 1 d . U . . .
Mo3 Mo 1.00023(16) 0.68203(11) -0.00682(11) 0.0112(3) Uani 1 1 d . U . . .
Mo4 Mo 0.97016(15) 0.61806(11) 0.19024(11) 0.0095(3) Uani 1 1 d . U . . .
Mo5 Mo 1.10227(15) 0.80185(11) 0.43753(11) 0.0096(3) Uani 1 1 d . U . . .
Mo12 Mo -0.33803(16) -0.04352(11) 0.05453(11) 0.0124(3) Uani 1 1 d . U . . .
Mo11 Mo -0.38409(17) -0.12887(13) 0.23724(14) 0.0149(3) Uani 1 1 d . U . . .
Mo10 Mo -0.28675(15) 0.04845(11) 0.48825(11) 0.0118(3) Uani 1 1 d . U . . .
Cu1 Cu 0.7934(2) 0.64935(16) 0.47883(16) 0.0110(4) Uani 1 1 d . U . . .
Cu3 Cu 0.0736(2) 0.36098(16) 0.07782(16) 0.0109(4) Uani 1 1 d . U . . .
Cu2 Cu 0.4337(3) 0.50203(19) 0.27856(18) 0.0118(4) Uani 1 1 d . U . . .
Cu4 Cu -0.0952(2) 0.10900(17) -0.18446(17) 0.0179(5) Uani 1 1 d . U . . .
Cr Cr -0.2449(3) 0.1240(2) 0.3065(2) 0.0090(5) Uani 1 1 d . U . . .
Cr0I Cr 1.1325(3) 0.8770(2) 0.2434(2) 0.0083(5) Uani 1 1 d . U . . .
O23 O 1.1067(12) 1.0072(9) 0.3049(9) 0.0093(16) Uani 1 1 d . U . . .
H23 H 0.997498 0.997779 0.276236 0.014 Uiso 0.5 1 calc R U P A -1
O21 O 0.9747(13) 0.7817(9) 0.2635(9) 0.0087(17) Uani 1 1 d . U . . .
H21 H 0.874115 0.787843 0.241703 0.013 Uiso 1 1 calc R U . . .
O19 O 0.9986(13) 0.8394(9) 0.0883(9) 0.0101(16) Uani 1 1 d . U . . .
H19 H 0.897319 0.844020 0.069468 0.015 Uiso 1 1 calc R U . . .
O39 O -0.2618(14) 0.3170(10) 0.2155(10) 0.0145(19) Uani 1 1 d . U . . .
O44 O -0.3933(13) 0.0138(9) 0.3175(10) 0.0144(19) Uani 1 1 d . U . . .
H44 H -0.498463 0.012540 0.289381 0.022 Uiso 0.5 1 calc R U P B -1
O46 O -0.2815(14) 0.2484(10) 0.3701(10) 0.0129(19) Uani 1 1 d . U . . .
H46 H -0.389743 0.241142 0.340286 0.019 Uiso 1 1 calc R U . . .
O42 O -0.3783(14) 0.0917(10) 0.1501(10) 0.0133(18) Uani 1 1 d . U . . .
H42 H -0.486815 0.082173 0.128790 0.020 Uiso 1 1 calc R U . . .
O18 O 1.1190(13) 1.0501(9) 0.1265(10) 0.014(2) Uani 1 1 d . U . . .
O12 O 1.0695(13) 0.9353(9) 0.4671(10) 0.0128(19) Uani 1 1 d . U . . .
O33 O -0.3173(13) 0.1759(9) 0.5229(10) 0.0135(19) Uani 1 1 d . U . . .
O37 O -0.1692(14) 0.4809(10) 0.4096(10) 0.015(2) Uani 1 1 d . U . . .
O49 O 0.6384(13) 0.6001(10) 0.3330(10) 0.015(2) Uani 1 1 d D U . . .
H49 H 0.664355 0.625642 0.285023 0.018 Uiso 1 1 d DR U . . .
O36 O -0.0118(14) 0.3776(10) 0.5078(10) 0.0133(19) Uani 1 1 d . U . . .
O2 O 1.0100(14) 0.9039(9) -0.0822(10) 0.015(2) Uani 1 1 d . U . . .
O6 O 0.8710(13) 0.6249(9) 0.0516(10) 0.0129(19) Uani 1 1 d . U . . .
N8 N -0.1770(17) 0.2210(12) -0.1607(11) 0.014(3) Uani 1 1 d . U . . .
O29 O -0.5428(14) -0.2117(10) 0.2343(10) 0.018(2) Uani 1 1 d . U . . .
O40 O -0.0831(15) 0.2914(10) 0.1130(11) 0.020(2) Uani 1 1 d . U . . .
N11 N -0.3627(16) 0.5675(11) -0.4868(11) 0.011(3) Uani 1 1 d . U . . .
O61 O -0.1943(14) 0.0861(10) 0.0774(10) 0.0173(19) Uani 1 1 d . U . . .
O16 O 1.1679(13) 1.2128(9) 0.3128(9) 0.012(2) Uani 1 1 d . U . . .
O7 O 1.0307(14) 0.5213(10) 0.1485(10) 0.016(2) Uani 1 1 d . U . . .
O17 O 1.4143(13) 1.1976(10) 0.2888(9) 0.014(2) Uani 1 1 d . U . . .
N9 N -0.3169(15) 0.3110(11) -0.1840(11) 0.009(2) Uani 1 1 d . U . . .
O15 O 1.3698(12) 1.1326(9) 0.4309(9) 0.0104(18) Uani 1 1 d . U . . .
O25 O -0.4829(14) -0.0717(10) -0.0702(10) 0.018(2) Uani 1 1 d D U . . .
N5 N -0.0305(16) 0.6870(11) -0.3797(11) 0.012(3) Uani 1 1 d . U . . .
O14 O 1.1481(13) 1.1477(9) 0.5108(9) 0.012(2) Uani 1 1 d . U . . .
O31 O -0.4430(14) -0.0374(10) 0.4840(10) 0.018(2) Uani 1 1 d . U . . .
O8 O 0.8102(14) 0.5589(10) 0.1988(10) 0.017(2) Uani 1 1 d . U . . .
O52 O 0.2264(14) 0.4077(10) 0.2224(10) 0.016(2) Uani 1 1 d D U . . .
H52 H 0.198258 0.382485 0.269828 0.019 Uiso 1 1 d DR U . . .
O56 O -0.0289(14) -0.0059(10) -0.2235(10) 0.021(2) Uani 1 1 d . U . . .
H56A H -0.108617 -0.077151 -0.281559 0.032 Uiso 1 1 d DR U . . .
H56B H 0.037593 0.003080 -0.259249 0.032 Uiso 1 1 d DR U . . .
O10 O 0.9390(14) 0.7309(10) 0.4399(10) 0.015(2) Uani 1 1 d . U . . .
O51 O 0.4722(14) 0.3414(10) 0.1922(10) 0.019(2) Uani 1 1 d . U . . .
H51A H 0.574221 0.357438 0.203826 0.028 Uiso 1 1 d R U . . .
H51B H 0.460204 0.293399 0.224938 0.028 Uiso 1 1 d R U . . .
O20 O 1.1528(14) 0.7423(9) 0.1758(10) 0.0110(18) Uani 1 1 d . U . . .
H20 H 1.257678 0.743058 0.200321 0.017 Uiso 1 1 calc R U . . .
O45 O -0.1179(13) 0.1612(9) 0.4620(10) 0.0113(18) Uani 1 1 d . U . . .
H45 H -0.012558 0.162941 0.485703 0.017 Uiso 1 1 calc R U . . .
O13 O 1.3780(13) 1.0870(9) 0.5950(10) 0.015(2) Uani 1 1 d . U . . .
O26 O -0.2511(13) -0.1276(10) 0.0263(10) 0.018(2) Uani 1 1 d . U . . .
O27 O -0.4712(13) -0.1215(10) 0.1022(10) 0.018(2) Uani 1 1 d . U . . .
O4 O 0.8659(14) 0.6618(10) -0.1298(10) 0.017(2) Uani 1 1 d . U . . .
O22 O 1.2576(13) 0.9077(9) 0.3965(9) 0.0100(18) Uani 1 1 d . U . . .
H22 H 1.364590 0.912702 0.420064 0.015 Uiso 1 1 calc R U . . .
O35 O -0.2300(14) 0.3943(10) 0.5757(10) 0.019(2) Uani 1 1 d . U . . .
O38 O 0.0567(15) 0.4506(10) 0.3635(10) 0.019(2) Uani 1 1 d . U . . .
O5 O 1.0601(14) 0.5829(10) -0.0378(11) 0.020(3) Uani 1 1 d . U . . .
O50 O 0.4154(16) 0.6784(11) 0.3704(11) 0.025(3) Uani 1 1 d . U . . .
H50A H 0.438710 0.727080 0.339909 0.038 Uiso 1 1 d R U . . .
H50B H 0.314260 0.668940 0.356608 0.038 Uiso 1 1 d R U . . .
O43 O -0.1947(13) 0.0067(9) 0.2401(10) 0.0131(18) Uani 1 1 d . U . . .
H43 H -0.086586 0.013672 0.270216 0.020 Uiso 0.5 1 calc R U P C -1
C19 C -0.305(2) 0.2189(14) -0.2266(14) 0.015(3) Uani 1 1 d . U . . .
H19A H -0.379819 0.160569 -0.294755 0.018 Uiso 1 1 calc R U . . .
O47 O -0.0952(14) 0.2303(9) 0.2906(10) 0.0128(16) Uani 1 1 d . U . . .
H47 H 0.007958 0.228766 0.309509 0.019 Uiso 1 1 calc R U . . .
N3 N 0.3558(16) 0.5332(11) -0.0151(11) 0.009(2) Uani 1 1 d . U . . .
O24 O 1.2868(13) 0.9699(9) 0.2197(9) 0.0100(16) Uani 1 1 d . U . . .
H24 H 1.393791 0.974608 0.250166 0.015 Uiso 0.5 1 calc R U P D -1
O11 O 1.2511(14) 0.8351(10) 0.5596(10) 0.017(2) Uani 1 1 d . U . . .
C20 C -0.1882(18) 0.3721(14) -0.0859(13) 0.013(3) Uani 1 1 d . U . . .
H20A H -0.164594 0.441788 -0.036578 0.015 Uiso 1 1 calc R U . . .
N12 N -0.5085(16) 0.4996(11) -0.5720(12) 0.013(3) Uani 1 1 d . U . . .
N7 N -0.1036(16) 0.3194(12) -0.0711(12) 0.015(3) Uani 1 1 d . U . . .
O48 O 0.7305(17) 0.7956(11) 0.5456(11) 0.033(3) Uani 1 1 d . U . . .
H48A H 0.634163 0.780671 0.502871 0.050 Uiso 1 1 d R U . . .
H48B H 0.783049 0.851592 0.539792 0.050 Uiso 1 1 d R U . . .
O3 O 1.1735(14) 0.7998(10) 0.0108(10) 0.015(2) Uani 1 1 d . U . . .
C18 C -0.4040(9) 0.3982(9) -0.2987(9) 0.010(3) Uani 1 1 d G U . . .
H18 H -0.309747 0.415769 -0.301758 0.011 Uiso 1 1 calc R U . . .
C13 C -0.5160(11) 0.4260(8) -0.3569(8) 0.010(3) Uani 1 1 d G U . . .
C14 C -0.6540(10) 0.4003(8) -0.3524(8) 0.009(3) Uani 1 1 d G U . . .
H14 H -0.730544 0.419337 -0.392188 0.010 Uiso 1 1 calc R U . . .
C15 C -0.6799(9) 0.3467(9) -0.2897(9) 0.015(3) Uani 1 1 d G U . . .
H15 H -0.774191 0.329073 -0.286662 0.018 Uiso 1 1 calc R U . . .
C16 C -0.5679(12) 0.3188(9) -0.2315(9) 0.014(3) Uani 1 1 d G U . . .
H16 H -0.585617 0.282156 -0.188682 0.017 Uiso 1 1 calc R U . . .
C17 C -0.4300(10) 0.3446(9) -0.2360(8) 0.010(3) Uani 1 1 d G U . . .
O41 O -0.3929(14) 0.1811(10) -0.0026(10) 0.018(2) Uani 1 1 d D U . . .
O32 O -0.1358(14) 0.0727(10) 0.6075(10) 0.017(2) Uani 1 1 d . U . . .
O28 O -0.2885(13) -0.2084(10) 0.2114(10) 0.017(2) Uani 1 1 d . U . . .
N2 N 0.2302(16) 0.4345(11) 0.0439(11) 0.012(3) Uani 1 1 d . U . . .
O55 O 0.0862(14) 0.2121(10) -0.1750(10) 0.023(3) Uani 1 1 d D U . . .
H55A H 0.185831 0.213537 -0.130434 0.035 Uiso 1 1 d DR U . . .
H55B H 0.093891 0.198828 -0.243824 0.035 Uiso 1 1 d DR U . . .
O34 O -0.0184(14) 0.3264(11) 0.6789(11) 0.021(3) Uani 1 1 d . U . . .
C5 C 0.5444(10) 0.6613(9) -0.1494(9) 0.017(3) Uani 1 1 d G U . . .
H5 H 0.639017 0.679533 -0.151889 0.021 Uiso 1 1 calc R U . . .
C6 C 0.4315(12) 0.6878(9) -0.2089(8) 0.013(3) Uani 1 1 d G U . . .
H6 H 0.448925 0.724040 -0.252075 0.016 Uiso 1 1 calc R U . . .
C7 C 0.2930(10) 0.6612(9) -0.2052(8) 0.015(3) Uani 1 1 d G U . . .
C8 C 0.2674(10) 0.6081(9) -0.1419(9) 0.015(3) Uani 1 1 d G U . . .
H8 H 0.172793 0.589953 -0.139416 0.018 Uiso 1 1 calc R U . . .
C3 C 0.3803(12) 0.5817(9) -0.0824(9) 0.014(3) Uani 1 1 d G U . . .
C4 C 0.5188(11) 0.6083(9) -0.0861(9) 0.015(3) Uani 1 1 d G U . . .
H4 H 0.595995 0.590234 -0.045465 0.018 Uiso 1 1 calc R U . . .
O1 O 1.3181(14) 1.0090(10) 0.0420(10) 0.017(2) Uani 1 1 d . U . . .
O9 O 1.1251(13) 0.6902(9) 0.3443(10) 0.0138(19) Uani 1 1 d . U . . .
N1 N 0.3735(16) 0.5057(11) 0.1304(12) 0.014(3) Uani 1 1 d . U . . .
N10 N -0.4874(17) 0.4769(12) -0.4265(12) 0.015(3) Uani 1 1 d . U . . .
O30 O -0.2333(14) -0.0679(10) 0.4021(10) 0.017(2) Uani 1 1 d . U . . .
C1 C 0.446(2) 0.5624(14) 0.0926(13) 0.015(3) Uani 1 1 d . U . . .
H1 H 0.546866 0.616475 0.134890 0.017 Uiso 1 1 calc R U . . .
N4 N 0.1768(15) 0.6935(11) -0.2595(11) 0.009(3) Uani 1 1 d . U . . .
C10 C 0.050(2) 0.6330(14) -0.3550(14) 0.017(3) Uani 1 1 d . U . . .
H10 H 0.022016 0.560238 -0.398858 0.020 Uiso 1 1 calc R U . . .
C2 C 0.2218(19) 0.4524(13) -0.0431(14) 0.014(3) Uani 1 1 d . U . . .
H2 H 0.135971 0.415113 -0.114063 0.017 Uiso 1 1 calc R U . . .
C12 C -0.579(2) 0.4414(14) -0.5336(14) 0.014(3) Uani 1 1 d . U . . .
H12 H -0.678405 0.384421 -0.574812 0.016 Uiso 1 1 calc R U . . .
N6 N 0.0453(18) 0.7910(12) -0.2944(12) 0.020(3) Uani 1 1 d . U . . .
C11 C -0.356(2) 0.5534(14) -0.4004(14) 0.013(3) Uani 1 1 d . U . . .
H11 H -0.270142 0.591645 -0.329460 0.016 Uiso 1 1 calc R U . . .
C9 C 0.167(2) 0.7867(14) -0.2281(16) 0.019(4) Uani 1 1 d . U . . .
H9 H 0.243094 0.846368 -0.161682 0.022 Uiso 1 1 calc R U . . .
O57 O -0.2835(15) 0.0005(11) -0.2177(12) 0.035(3) Uani 1 1 d D U . . .
H57A H -0.336283 -0.057198 -0.290405 0.052 Uiso 1 1 d DR U . . .
H57B H -0.366514 0.023232 -0.221765 0.052 Uiso 1 1 d DR U . . .
O53 O -0.5537(17) 0.0059(13) -0.2285(11) 0.027(2) Uani 1 1 d G U . . .
H53A H -0.522279 0.030806 -0.158116 0.041 Uiso 1 1 d DG U . . .
H53B H -0.593197 -0.063162 -0.251345 0.041 Uiso 1 1 d G U . . .
O59 O -0.3017(16) -0.1924(11) -0.2605(13) 0.040(3) Uani 1 1 d DG U . . .
H59A H -0.229377 -0.134882 -0.203813 0.059 Uiso 1 1 d DG U . . .
H59B H -0.254773 -0.219122 -0.293799 0.059 Uiso 1 1 d DG U . . .
O62 O 0.566(3) 0.383(3) 0.008(3) 0.024(4) Uani 0.40(3) 1 d G U P . .
H62A H 0.507479 0.413761 0.020019 0.036 Uiso 0.40(3) 1 d DG U P . .
H62B H 0.589835 0.404257 -0.037302 0.036 Uiso 0.40(3) 1 d DG U P . .
O54 O 0.0329(15) 0.1648(10) -0.0012(10) 0.026(2) Uani 1 1 d D U . . .
H54A H 0.132181 0.158340 0.020141 0.031 Uiso 1 1 d DR U . . .
H54B H -0.028719 0.123120 0.024321 0.031 Uiso 1 1 d DR U . . .
O60 O 0.3242(17) 0.2132(13) -0.0307(13) 0.047(3) Uani 1 1 d G U . . .
H60A H 0.320279 0.161435 -0.010194 0.071 Uiso 1 1 d DG U . . .
H60B H 0.404425 0.268078 0.023640 0.071 Uiso 1 1 d DG U . . .
O58 O 0.1791(15) 0.0518(11) -0.2853(11) 0.029(3) Uani 1 1 d G U . . .
H58A H 0.263060 0.050882 -0.242314 0.044 Uiso 1 1 d DG U . . .
H58B H 0.158553 0.010576 -0.350982 0.044 Uiso 1 1 d DG U . . .

loop_
_atom_site_aniso_label
_atom_site_aniso_U_11
_atom_site_aniso_U_22
_atom_site_aniso_U_33
_atom_site_aniso_U_23
_atom_site_aniso_U_13
_atom_site_aniso_U_12
Mo1 0.0069(7) 0.0093(7) 0.0165(8) 0.0071(6) 0.0063(6) 0.0040(6)
Mo8 0.0103(7) 0.0081(7) 0.0118(7) 0.0038(6) 0.0052(6) 0.0030(6)
Mo6 0.0065(7) 0.0096(7) 0.0093(7) 0.0022(6) 0.0023(6) 0.0025(6)
Mo2 0.0100(7) 0.0166(8) 0.0146(7) 0.0105(6) 0.0065(6) 0.0054(6)
Mo7 0.0084(7) 0.0111(7) 0.0097(7) 0.0036(6) 0.0045(6) 0.0018(6)
Mo9 0.0106(7) 0.0110(7) 0.0102(7) 0.0043(6) 0.0043(6) 0.0049(6)
Mo3 0.0123(7) 0.0131(7) 0.0106(7) 0.0053(6) 0.0060(6) 0.0070(6)
Mo4 0.0095(7) 0.0083(7) 0.0102(7) 0.0036(6) 0.0045(6) 0.0032(6)
Mo5 0.0086(7) 0.0096(7) 0.0091(7) 0.0041(6) 0.0038(6) 0.0017(6)
Mo12 0.0094(7) 0.0103(7) 0.0127(7) 0.0018(6) 0.0023(6) 0.0044(6)
Mo11 0.0076(7) 0.0094(7) 0.0279(8) 0.0072(6) 0.0083(6) 0.0044(6)
Mo10 0.0082(7) 0.0134(7) 0.0143(7) 0.0085(6) 0.0036(6) 0.0042(6)
Cu1 0.0076(10) 0.0131(10) 0.0094(9) 0.0056(8) 0.0024(8) 0.0013(8)
Cu3 0.0054(9) 0.0143(10) 0.0092(9) 0.0054(8) 0.0009(8) 0.0016(8)
Cu2 0.0070(8) 0.0151(9) 0.0100(9) 0.0069(7) 0.0015(7) 0.0012(7)
Cu4 0.0159(10) 0.0169(11) 0.0205(11) 0.0077(9) 0.0073(9) 0.0077(9)
Cr 0.0081(12) 0.0089(12) 0.0095(12) 0.0041(10) 0.0044(10) 0.0022(10)
Cr0I 0.0086(13) 0.0089(13) 0.0079(12) 0.0043(11) 0.0039(11) 0.0031(11)
O23 0.0098(19) 0.0090(19) 0.0098(19) 0.0049(13) 0.0044(14) 0.0041(14)
O21 0.008(3) 0.010(3) 0.012(3) 0.008(2) 0.005(2) 0.006(2)
O19 0.0098(19) 0.0107(19) 0.0107(19) 0.0043(13) 0.0055(13) 0.0044(14)
O39 0.012(3) 0.015(3) 0.016(3) 0.007(3) 0.006(3) 0.006(3)
O44 0.014(3) 0.015(3) 0.016(3) 0.008(3) 0.007(3) 0.005(3)
O46 0.012(3) 0.012(3) 0.016(3) 0.008(3) 0.006(3) 0.005(3)
O42 0.011(3) 0.014(3) 0.017(3) 0.007(3) 0.007(3) 0.005(3)
O18 0.010(3) 0.015(3) 0.015(3) 0.009(3) 0.003(3) 0.003(3)
O12 0.012(3) 0.013(3) 0.014(3) 0.006(3) 0.006(3) 0.004(3)
O33 0.011(3) 0.014(3) 0.017(3) 0.008(3) 0.007(3) 0.006(3)
O37 0.014(4) 0.015(4) 0.017(5) 0.007(4) 0.004(4) 0.009(4)
O49 0.011(3) 0.019(4) 0.014(3) 0.006(3) 0.006(3) 0.004(3)
O36 0.013(3) 0.012(3) 0.017(3) 0.007(3) 0.008(3) 0.007(3)
O2 0.017(5) 0.012(5) 0.014(4) 0.005(4) 0.006(4) 0.007(4)
O6 0.011(3) 0.012(3) 0.015(3) 0.006(3) 0.004(3) 0.005(3)
N8 0.013(6) 0.013(6) 0.010(6) 0.000(5) 0.002(5) 0.004(5)
O29 0.013(4) 0.015(5) 0.020(5) 0.006(4) 0.004(4) 0.006(4)
O40 0.016(3) 0.017(3) 0.020(3) 0.005(3) 0.008(3) 0.002(3)
N11 0.011(3) 0.011(3) 0.012(3) 0.0046(18) 0.0055(18) 0.0049(17)
O61 0.014(3) 0.018(3) 0.018(3) 0.007(3) 0.007(3) 0.005(3)
O16 0.011(4) 0.011(4) 0.014(4) 0.006(4) 0.005(4) 0.004(4)
O7 0.014(4) 0.014(4) 0.019(4) 0.007(4) 0.006(4) 0.006(4)
O17 0.011(4) 0.015(5) 0.015(5) 0.008(4) 0.006(4) 0.001(4)
N9 0.009(3) 0.009(3) 0.009(3) 0.0043(17) 0.0043(17) 0.0034(17)
O15 0.009(3) 0.013(3) 0.011(3) 0.005(3) 0.005(3) 0.004(3)
O25 0.013(4) 0.020(5) 0.020(4) 0.006(4) 0.005(4) 0.010(4)
N5 0.012(5) 0.010(5) 0.017(5) 0.009(4) 0.009(4) 0.003(4)
O14 0.013(4) 0.011(4) 0.012(4) 0.002(4) 0.006(4) 0.005(4)
O31 0.016(5) 0.021(5) 0.018(5) 0.011(4) 0.008(4) 0.003(4)
O8 0.017(4) 0.011(4) 0.020(4) 0.007(4) 0.006(4) 0.004(4)
O52 0.015(3) 0.016(3) 0.016(3) 0.010(3) 0.004(3) 0.006(3)
O56 0.024(5) 0.019(5) 0.022(5) 0.009(4) 0.010(4) 0.010(4)
O10 0.013(3) 0.014(3) 0.013(3) 0.007(3) 0.001(3) 0.004(3)
O51 0.016(4) 0.018(4) 0.024(5) 0.011(4) 0.010(4) 0.006(4)
O20 0.009(3) 0.012(3) 0.013(3) 0.005(3) 0.005(3) 0.007(3)
O45 0.010(3) 0.011(3) 0.018(3) 0.008(3) 0.008(3) 0.007(3)
O13 0.012(4) 0.014(5) 0.015(4) 0.004(4) 0.005(4) 0.004(4)
O26 0.012(4) 0.019(4) 0.019(4) 0.004(4) 0.006(4) 0.008(4)
O27 0.015(3) 0.014(3) 0.021(3) 0.007(3) 0.004(3) 0.006(3)
O4 0.017(5) 0.018(5) 0.013(4) 0.004(4) 0.007(4) 0.006(4)
O22 0.010(3) 0.009(3) 0.014(3) 0.008(3) 0.006(3) 0.005(3)
O35 0.018(5) 0.017(5) 0.024(5) 0.006(4) 0.012(4) 0.008(4)
O38 0.019(4) 0.016(4) 0.018(4) 0.006(4) 0.008(4) 0.004(4)
O5 0.019(5) 0.012(5) 0.022(5) 0.003(4) 0.006(4) 0.008(4)
O50 0.022(5) 0.027(5) 0.029(5) 0.012(5) 0.013(4) 0.009(4)
O43 0.012(3) 0.012(3) 0.017(3) 0.008(3) 0.006(3) 0.007(3)
C19 0.017(7) 0.008(7) 0.013(7) 0.000(5) 0.000(6) 0.007(6)
O47 0.0121(19) 0.0126(19) 0.0142(19) 0.0053(13) 0.0064(13) 0.0058(14)
N3 0.009(3) 0.009(3) 0.009(3) 0.0047(17) 0.0038(17) 0.0040(16)
O24 0.010(2) 0.010(2) 0.0102(19) 0.0053(14) 0.0049(14) 0.0032(14)
O11 0.011(4) 0.017(5) 0.016(4) 0.004(4) 0.005(4) 0.001(4)
C20 0.005(7) 0.014(7) 0.012(6) 0.001(5) 0.001(5) 0.003(6)
N12 0.010(6) 0.010(7) 0.015(6) 0.005(5) 0.003(5) 0.001(5)
N7 0.004(6) 0.011(6) 0.018(6) 0.000(5) -0.001(5) 0.000(5)
O48 0.038(5) 0.019(5) 0.031(5) 0.007(4) 0.004(4) 0.016(4)
O3 0.013(3) 0.017(3) 0.014(3) 0.006(3) 0.005(3) 0.007(3)
C18 0.009(5) 0.013(6) 0.009(5) 0.003(4) 0.006(4) 0.006(4)
C13 0.011(7) 0.007(7) 0.006(6) 0.001(6) 0.003(5) -0.002(6)
C14 0.004(5) 0.008(6) 0.010(5) 0.002(4) 0.000(4) 0.004(4)
C15 0.012(7) 0.022(9) 0.012(7) 0.009(7) 0.006(6) 0.008(7)
C16 0.009(6) 0.015(8) 0.020(8) 0.012(7) 0.006(6) 0.005(6)
C17 0.012(6) 0.009(7) 0.013(7) 0.005(6) 0.006(6) 0.007(6)
O41 0.015(4) 0.020(4) 0.018(4) 0.007(4) 0.006(4) 0.008(4)
O32 0.014(4) 0.016(5) 0.021(5) 0.008(4) 0.005(4) 0.009(4)
O28 0.012(4) 0.017(5) 0.021(5) 0.010(4) 0.006(4) 0.006(4)
N2 0.010(6) 0.012(6) 0.005(5) 0.000(5) 0.000(5) 0.000(5)
O55 0.021(5) 0.022(5) 0.019(5) 0.006(4) 0.006(4) 0.004(4)
O34 0.015(5) 0.019(5) 0.022(5) 0.005(4) 0.004(4) 0.006(4)
C5 0.006(7) 0.023(9) 0.019(8) 0.008(7) 0.004(6) 0.003(7)
C6 0.014(3) 0.013(3) 0.013(3) 0.0059(19) 0.007(2) 0.0051(19)
C7 0.007(6) 0.019(8) 0.013(7) 0.006(6) -0.001(6) 0.006(6)
C8 0.019(8) 0.015(8) 0.013(7) 0.006(6) 0.008(6) 0.009(7)
C3 0.019(7) 0.012(8) 0.014(7) 0.007(6) 0.009(6) 0.007(6)
C4 0.018(7) 0.010(8) 0.020(8) 0.006(6) 0.011(6) 0.009(6)
O1 0.012(4) 0.013(5) 0.020(5) 0.004(4) 0.007(4) 0.001(4)
O9 0.011(3) 0.010(3) 0.017(3) 0.006(3) 0.004(3) 0.004(3)
N1 0.011(6) 0.013(7) 0.012(5) 0.004(5) 0.005(5) 0.001(5)
N10 0.013(6) 0.013(6) 0.013(6) 0.004(5) 0.006(5) 0.000(5)
O30 0.014(3) 0.013(3) 0.020(3) 0.008(3) 0.003(3) 0.005(3)
C1 0.014(7) 0.016(8) 0.007(6) 0.007(6) 0.000(5) -0.001(6)
N4 0.010(5) 0.011(5) 0.008(5) 0.008(4) 0.004(4) 0.004(4)
C10 0.012(7) 0.012(7) 0.015(7) 0.003(6) 0.000(5) 0.001(6)
C2 0.009(6) 0.011(7) 0.011(6) 0.005(5) -0.003(5) -0.001(5)
C12 0.009(7) 0.019(8) 0.015(6) 0.011(6) 0.004(5) 0.007(6)
N6 0.019(7) 0.018(7) 0.012(6) 0.005(5) -0.002(5) 0.007(6)
C11 0.015(7) 0.013(7) 0.018(6) 0.008(6) 0.010(5) 0.011(6)
C9 0.017(8) 0.010(7) 0.023(8) 0.011(6) 0.001(6) 0.004(6)
O57 0.019(5) 0.025(5) 0.043(6) 0.000(5) 0.011(4) 0.004(4)
O53 0.020(4) 0.024(4) 0.023(4) 0.006(3) 0.001(3) 0.004(4)
O59 0.028(4) 0.031(5) 0.036(5) 0.004(4) 0.004(4) 0.003(4)
O62 0.020(4) 0.018(4) 0.022(4) 0.005(4) 0.001(4) 0.005(4)
O54 0.023(3) 0.020(3) 0.024(3) 0.007(3) 0.003(3) 0.008(3)
O60 0.028(4) 0.037(4) 0.038(4) -0.004(4) -0.006(4) 0.010(4)
O58 0.028(5) 0.028(5) 0.030(5) 0.012(4) 0.017(4) 0.005(4)

loop_
_atom_type_symbol
_atom_type_description
_atom_type_scat_dispersion_real
_atom_type_scat_dispersion_imag
_atom_type_scat_source
C C 0.0033 0.0016 'International Tables Vol C Tables 4.2.6.8 and 6.1.1.4'
H H 0.0000 0.0000 'International Tables Vol C Tables 4.2.6.8 and 6.1.1.4'
Cr Cr 0.3209 0.6236 'International Tables Vol C Tables 4.2.6.8 and 6.1.1.4'
Cu Cu 0.3201 1.2651 'International Tables Vol C Tables 4.2.6.8 and 6.1.1.4'
Mo Mo -1.6832 0.6857 'International Tables Vol C Tables 4.2.6.8 and 6.1.1.4'
N N 0.0061 0.0033 'International Tables Vol C Tables 4.2.6.8 and 6.1.1.4'
O O 0.0106 0.0060 'International Tables Vol C Tables 4.2.6.8 and 6.1.1.4'

loop_
_geom_angle_atom_site_label_1
_geom_angle_atom_site_label_2
_geom_angle_atom_site_label_3
_geom_angle
_geom_angle_site_symmetry_1
_geom_angle_site_symmetry_3
_geom_angle_publ_flag
O23 Mo1 O24 72.8(4) . . ?
O18 Mo1 O23 92.1(5) . . ?
O18 Mo1 O15 153.8(5) . . ?
O18 Mo1 O24 73.4(5) . . ?
O16 Mo1 O23 94.5(5) . . ?
O16 Mo1 O18 102.1(5) . . ?
O16 Mo1 O17 104.4(6) . . ?
O16 Mo1 O15 99.2(5) . . ?
O16 Mo1 O24 166.2(5) . . ?
O17 Mo1 O23 152.4(5) . . ?
O17 Mo1 O18 103.1(5) . . ?
O17 Mo1 O15 85.9(5) . . ?
O17 Mo1 O24 89.4(5) . . ?
O15 Mo1 O23 71.2(4) . . ?
O15 Mo1 O24 82.3(4) . . ?
O39 Mo8 O46 78.6(5) . . ?
O39 Mo8 O47 72.3(5) . . ?
O37 Mo8 O39 95.6(6) . . ?
O37 Mo8 O46 96.8(5) . . ?
O37 Mo8 O36 98.6(6) . . ?
O37 Mo8 O38 106.4(6) . . ?
O37 Mo8 O47 162.3(5) . . ?
O36 Mo8 O39 148.3(5) . . ?
O36 Mo8 O46 71.7(5) . . ?
O36 Mo8 O47 86.6(5) . . ?
O38 Mo8 O39 103.3(6) . . ?
O38 Mo8 O46 156.4(5) . . ?
O38 Mo8 O36 99.7(6) . . ?
O38 Mo8 O47 89.2(5) . . ?
O47 Mo8 O46 68.7(4) . . ?
O23 Mo6 O22 73.2(4) . . ?
O12 Mo6 O23 91.7(5) . . ?
O12 Mo6 O15 155.7(5) . . ?
O12 Mo6 O22 73.4(5) . . ?
O15 Mo6 O23 70.9(4) . . ?
O15 Mo6 O22 85.1(4) . . ?
O14 Mo6 O23 95.9(5) . . ?
O14 Mo6 O12 98.0(5) . . ?
O14 Mo6 O15 100.5(5) . . ?
O14 Mo6 O22 165.5(5) . . ?
O13 Mo6 O23 151.9(5) . . ?
O13 Mo6 O12 102.8(6) . . ?
O13 Mo6 O15 87.2(5) . . ?
O13 Mo6 O14 105.6(5) . . ?
O13 Mo6 O22 87.8(5) . . ?
O19 Mo2 O24 71.1(4) . . ?
O18 Mo2 O19 80.3(5) . . ?
O18 Mo2 O24 72.1(4) . . ?
O2 Mo2 O19 93.0(5) . . ?
O2 Mo2 O18 93.9(5) . . ?
O2 Mo2 O24 160.1(5) . . ?
O2 Mo2 O3 101.3(5) . . ?
O2 Mo2 O1 105.0(6) . . ?
O3 Mo2 O19 74.7(5) . . ?
O3 Mo2 O18 151.1(5) . . ?
O3 Mo2 O24 86.3(5) . . ?
O1 Mo2 O19 162.0(5) . . ?
O1 Mo2 O18 97.9(5) . . ?
O1 Mo2 O24 91.2(5) . . ?
O1 Mo2 O3 101.6(6) . . ?
O39 Mo7 O42 87.5(5) . . ?
O39 Mo7 O61 150.5(5) . . ?
O39 Mo7 O47 72.0(5) . . ?
O42 Mo7 O47 71.0(4) . . ?
O40 Mo7 O39 99.6(6) . . ?
O40 Mo7 O42 160.3(6) . . ?
O40 Mo7 O61 94.0(6) . . ?
O40 Mo7 O47 93.6(6) . . ?
O61 Mo7 O42 72.0(5) . . ?
O61 Mo7 O47 81.2(5) . . ?
O41 Mo7 O39 99.6(6) . . ?
O41 Mo7 O42 90.9(6) . . ?
O41 Mo7 O40 105.9(6) . . ?
O41 Mo7 O61 101.7(6) . . ?
O41 Mo7 O47 160.0(5) . . ?
O46 Mo9 O45 69.1(4) . . ?
O33 Mo9 O46 81.3(5) . . ?
O33 Mo9 O45 71.9(5) . . ?
O36 Mo9 O46 73.5(5) . . ?
O36 Mo9 O33 149.5(5) . . ?
O36 Mo9 O45 83.0(5) . . ?
O35 Mo9 O46 90.9(5) . . ?
O35 Mo9 O33 97.7(6) . . ?
O35 Mo9 O36 99.6(6) . . ?
O35 Mo9 O45 158.4(5) . . ?
O34 Mo9 O46 162.2(5) . . ?
O34 Mo9 O33 98.5(6) . . ?
O34 Mo9 O36 100.3(6) . . ?
O34 Mo9 O45 93.7(5) . . ?
O34 Mo9 O35 106.7(6) . . ?
O6 Mo3 O19 83.2(5) . . ?
O6 Mo3 O20 73.5(5) . . ?
O6 Mo3 O3 149.6(5) . . ?
O20 Mo3 O19 69.7(4) . . ?
O4 Mo3 O19 94.6(5) . . ?
O4 Mo3 O6 100.5(6) . . ?
O4 Mo3 O20 163.6(5) . . ?
O4 Mo3 O3 98.8(6) . . ?
O5 Mo3 O19 160.1(5) . . ?
O5 Mo3 O6 99.3(6) . . ?
O5 Mo3 O20 91.9(5) . . ?
O5 Mo3 O4 104.2(6) . . ?
O5 Mo3 O3 98.4(6) . . ?
O3 Mo3 O19 72.0(4) . . ?
O3 Mo3 O20 81.4(5) . . ?
O21 Mo4 O20 70.3(4) . . ?
O6 Mo4 O21 84.2(5) . . ?
O6 Mo4 O20 72.1(5) . . ?
O6 Mo4 O9 149.0(5) . . ?
O7 Mo4 O21 160.1(5) . . ?
O7 Mo4 O6 99.0(5) . . ?
O7 Mo4 O20 91.9(5) . . ?
O7 Mo4 O9 97.8(6) . . ?
O8 Mo4 O21 92.0(5) . . ?
O8 Mo4 O6 97.9(6) . . ?
O8 Mo4 O7 106.9(6) . . ?
O8 Mo4 O20 160.1(5) . . ?
O8 Mo4 O9 101.9(6) . . ?
O9 Mo4 O21 71.5(5) . . ?
O9 Mo4 O20 81.6(5) . . ?
O12 Mo5 O21 80.1(5) . . ?
O12 Mo5 O22 73.3(5) . . ?
O10 Mo5 O21 94.1(5) . . ?
O10 Mo5 O12 94.3(5) . . ?
O10 Mo5 O22 160.6(5) . . ?
O10 Mo5 O9 100.9(6) . . ?
O22 Mo5 O21 69.5(4) . . ?
O11 Mo5 O21 159.4(5) . . ?
O11 Mo5 O12 100.8(6) . . ?
O11 Mo5 O10 106.3(6) . . ?
O11 Mo5 O22 90.8(5) . . ?
O11 Mo5 O9 100.3(6) . . ?
O9 Mo5 O21 72.4(5) . . ?
O9 Mo5 O12 149.3(5) . . ?
O9 Mo5 O22 84.3(5) . . ?
O42 Mo12 O43 71.2(4) . . ?
O61 Mo12 O42 72.1(5) . . ?
O61 Mo12 O27 149.5(5) . . ?
O61 Mo12 O43 85.8(5) . . ?
O25 Mo12 O42 94.4(5) . . ?
O25 Mo12 O61 99.4(6) . . ?
O25 Mo12 O27 95.8(6) . . ?
O25 Mo12 O43 162.6(5) . . ?
O26 Mo12 O42 159.5(5) . . ?
O26 Mo12 O61 100.5(6) . . ?
O26 Mo12 O25 105.7(6) . . ?
O26 Mo12 O27 100.5(6) . . ?
O26 Mo12 O43 89.5(5) . . ?
O27 Mo12 O42 80.5(5) . . ?
O27 Mo12 O43 72.6(5) . . ?
O44 Mo11 O43 73.5(4) . . ?
O29 Mo11 O44 96.4(5) . . ?
O29 Mo11 O27 101.0(6) . . ?
O29 Mo11 O43 168.3(5) . . ?
O29 Mo11 O28 104.4(6) . . ?
O29 Mo11 O30 99.4(5) . . ?
O27 Mo11 O44 90.7(5) . . ?
O27 Mo11 O43 73.7(5) . . ?
O27 Mo11 O30 154.5(5) . . ?
O28 Mo11 O44 153.3(5) . . ?
O28 Mo11 O27 101.4(6) . . ?
O28 Mo11 O43 87.1(5) . . ?
O28 Mo11 O30 87.9(5) . . ?
O30 Mo11 O44 72.1(5) . . ?
O30 Mo11 O43 83.3(5) . . ?
O44 Mo10 O45 73.5(4) . . ?
O33 Mo10 O44 90.3(5) . . ?
O33 Mo10 O45 74.4(5) . . ?
O33 Mo10 O30 154.7(5) . . ?
O31 Mo10 O44 95.4(5) . . ?
O31 Mo10 O33 101.2(6) . . ?
O31 Mo10 O45 167.8(5) . . ?
O31 Mo10 O32 104.5(6) . . ?
O31 Mo10 O30 96.9(6) . . ?
O32 Mo10 O44 152.9(5) . . ?
O32 Mo10 O33 103.3(5) . . ?
O32 Mo10 O45 87.6(5) . . ?
O32 Mo10 O30 89.0(5) . . ?
O30 Mo10 O44 70.4(5) . . ?
O30 Mo10 O45 84.3(5) . . ?
O49 Cu1 N11 89.7(6) . 1_656 ?
O49 Cu1 N5 171.0(5) . 1_656 ?
O49 Cu1 O10 88.0(5) . . ?
O49 Cu1 O48 92.4(5) . . ?
N11 Cu1 O48 85.2(6) 1_656 . ?
N5 Cu1 N11 93.9(6) 1_656 1_656 ?
N5 Cu1 O48 96.2(5) 1_656 . ?
O10 Cu1 N11 177.2(6) . 1_656 ?
O10 Cu1 N5 88.6(5) . 1_656 ?
O10 Cu1 O48 93.5(5) . . ?
O40 Cu3 N7 86.1(6) . . ?
O40 Cu3 N2 178.4(6) . . ?
O40 Cu3 O54 77.2(5) . . ?
O52 Cu3 O40 90.5(5) . . ?
O52 Cu3 N7 173.6(6) . . ?
O52 Cu3 N2 89.5(6) . . ?
O52 Cu3 O54 99.8(5) . . ?
N7 Cu3 O54 84.8(5) . . ?
N2 Cu3 N7 93.8(6) . . ?
N2 Cu3 O54 104.3(5) . . ?
O49 Cu2 O51 95.1(5) . . ?
O49 Cu2 O50 80.2(5) . . ?
O49 Cu2 N12 89.1(6) . 1_656 ?
O49 Cu2 N1 91.4(6) . . ?
O52 Cu2 O49 177.8(6) . . ?
O52 Cu2 O51 86.4(5) . . ?
O52 Cu2 O50 98.2(5) . . ?
O52 Cu2 N12 92.2(6) . 1_656 ?
O52 Cu2 N1 87.3(6) . . ?
O51 Cu2 O50 175.3(5) . . ?
N12 Cu2 O51 97.0(5) 1_656 . ?
N12 Cu2 O50 84.0(5) 1_656 . ?
N1 Cu2 O51 83.9(5) . . ?
N1 Cu2 O50 95.2(5) . . ?
N1 Cu2 N12 179.0(7) . 1_656 ?
N8 Cu4 O54 89.7(5) . . ?
O56 Cu4 N8 174.2(6) . . ?
O56 Cu4 O55 91.1(5) . . ?
O56 Cu4 O54 96.1(5) . . ?
O55 Cu4 N8 89.8(6) . . ?
O55 Cu4 O54 88.3(5) . . ?
O57 Cu4 N8 91.6(6) . . ?
O57 Cu4 O56 86.7(6) . . ?
O57 Cu4 O55 171.2(6) . . ?
O57 Cu4 O54 100.4(6) . . ?
O44 Cr O42 96.4(5) . . ?
O44 Cr O45 83.9(5) . . ?
O44 Cr O43 84.5(5) . . ?
O44 Cr O47 177.6(5) . . ?
O46 Cr O44 100.5(5) . . ?
O46 Cr O42 95.1(5) . . ?
O46 Cr O45 82.0(5) . . ?
O46 Cr O43 174.9(6) . . ?
O46 Cr O47 81.7(5) . . ?
O45 Cr O42 177.1(5) . . ?
O45 Cr O43 98.8(5) . . ?
O45 Cr O47 97.3(5) . . ?
O43 Cr O42 84.1(5) . . ?
O43 Cr O47 93.2(5) . . ?
O47 Cr O42 82.6(5) . . ?
O23 Cr0I O21 96.5(5) . . ?
O23 Cr0I O19 96.3(5) . . ?
O23 Cr0I O20 178.1(5) . . ?
O23 Cr0I O22 84.9(5) . . ?
O23 Cr0I O24 84.0(5) . . ?
O21 Cr0I O20 83.1(5) . . ?
O19 Cr0I O21 95.6(5) . . ?
O19 Cr0I O20 81.9(5) . . ?
O22 Cr0I O21 81.6(5) . . ?
O22 Cr0I O19 177.0(5) . . ?
O22 Cr0I O20 96.8(5) . . ?
O22 Cr0I O24 99.7(5) . . ?
O24 Cr0I O21 178.7(5) . . ?
O24 Cr0I O19 83.2(5) . . ?
O24 Cr0I O20 96.3(5) . . ?
Mo1 O23 Mo6 104.9(5) . . ?
Mo1 O23 H23 113.7 . . ?
Mo6 O23 H23 113.7 . . ?
Cr0I O23 Mo1 105.9(5) . . ?
Cr0I O23 Mo6 103.9(5) . . ?
Cr0I O23 H23 113.7 . . ?
Mo4 O21 Mo5 92.8(4) . . ?
Mo4 O21 H21 117.3 . . ?
Mo5 O21 H21 117.3 . . ?
Cr0I O21 Mo4 104.8(5) . . ?
Cr0I O21 Mo5 103.7(5) . . ?
Cr0I O21 H21 117.3 . . ?
Mo2 O19 Mo3 92.2(4) . . ?
Mo2 O19 H19 117.7 . . ?
Mo3 O19 H19 117.7 . . ?
Cr0I O19 Mo2 103.2(5) . . ?
Cr0I O19 Mo3 104.3(5) . . ?
Cr0I O19 H19 117.7 . . ?
Mo7 O39 Mo8 117.4(6) . . ?
Mo11 O44 Mo10 105.5(5) . . ?
Mo11 O44 H44 114.0 . . ?
Mo10 O44 H44 114.0 . . ?
Cr O44 Mo11 105.1(5) . . ?
Cr O44 Mo10 103.0(5) . . ?
Cr O44 H44 114.0 . . ?
Mo8 O46 H46 117.4 . . ?
Mo9 O46 Mo8 92.0(4) . . ?
Mo9 O46 H46 117.4 . . ?
Cr O46 Mo8 104.0(5) . . ?
Cr O46 Mo9 105.0(5) . . ?
Cr O46 H46 117.4 . . ?
Mo7 O42 Mo12 94.0(5) . . ?
Mo7 O42 H42 117.5 . . ?
Mo12 O42 H42 117.5 . . ?
Cr O42 Mo7 104.2(5) . . ?
Cr O42 Mo12 102.7(5) . . ?
Cr O42 H42 117.5 . . ?
Mo1 O18 Mo2 119.2(6) . . ?
Mo6 O12 Mo5 116.5(6) . . ?
Mo10 O33 Mo9 115.9(6) . . ?
Cu1 O49 Cu2 123.2(7) . . ?
Cu1 O49 H49 118.4 . . ?
Cu2 O49 H49 118.4 . . ?
Mo9 O36 Mo8 117.2(6) . . ?
Mo3 O6 Mo4 117.4(6) . . ?
C19 N8 Cu4 127.7(12) . . ?
C19 N8 N7 106.4(14) . . ?
N7 N8 Cu4 125.8(11) . . ?
Mo7 O40 Cu3 168.1(8) . . ?
N12 N11 Cu1 118.5(11) . 1_454 ?
C11 N11 Cu1 133.8(13) . 1_454 ?
C11 N11 N12 107.2(14) . . ?
Mo12 O61 Mo7 117.4(6) . . ?
C19 N9 C20 106.4(14) . . ?
C19 N9 C17 127.1(13) . . ?
C20 N9 C17 126.1(13) . . ?
Mo6 O15 Mo1 108.1(5) . . ?
C10 N5 Cu1 128.9(12) . 1_454 ?
C10 N5 N6 108.4(14) . . ?
N6 N5 Cu1 121.7(11) . 1_454 ?
Cu3 O52 Cu2 123.8(7) . . ?
Cu3 O52 H52 118.1 . . ?
Cu2 O52 H52 118.1 . . ?
Cu4 O56 H56A 117.6 . . ?
Cu4 O56 H56B 115.9 . . ?
H56A O56 H56B 96.6 . . ?
Mo5 O10 Cu1 164.2(7) . . ?
Cu2 O51 H51A 112.8 . . ?
Cu2 O51 H51B 112.5 . . ?
H51A O51 H51B 101.1 . . ?
Mo3 O20 Mo4 91.8(4) . . ?
Mo3 O20 H20 118.3 . . ?
Mo4 O20 H20 118.3 . . ?
Cr0I O20 Mo3 104.0(5) . . ?
Cr0I O20 Mo4 101.9(5) . . ?
Cr0I O20 H20 118.3 . . ?
Mo9 O45 H45 118.6 . . ?
Mo10 O45 Mo9 93.5(4) . . ?
Mo10 O45 H45 118.6 . . ?
Cr O45 Mo9 103.8(5) . . ?
Cr O45 Mo10 99.2(5) . . ?
Cr O45 H45 118.6 . . ?
Mo11 O27 Mo12 119.6(6) . . ?
Mo6 O22 H22 118.6 . . ?
Mo5 O22 Mo6 93.6(4) . . ?
Mo5 O22 H22 118.6 . . ?
Cr0I O22 Mo6 97.8(5) . . ?
Cr0I O22 Mo5 105.1(5) . . ?
Cr0I O22 H22 118.6 . . ?
Cu2 O50 H50A 112.3 . . ?
Cu2 O50 H50B 112.6 . . ?
H50A O50 H50B 101.3 . . ?
Mo12 O43 Mo11 91.3(4) . . ?
Mo12 O43 H43 120.4 . . ?
Mo11 O43 H43 120.4 . . ?
Cr O43 Mo12 102.0(5) . . ?
Cr O43 Mo11 96.5(5) . . ?
Cr O43 H43 120.4 . . ?
N8 C19 N9 110.1(15) . . ?
N8 C19 H19A 125.0 . . ?
N9 C19 H19A 125.0 . . ?
Mo8 O47 Mo7 92.5(4) . . ?
Mo8 O47 H47 117.7 . . ?
Mo7 O47 H47 117.7 . . ?
Cr O47 Mo8 105.4(5) . . ?
Cr O47 Mo7 102.0(5) . . ?
Cr O47 H47 117.7 . . ?
C1 N3 C3 129.0(13) . . ?
C1 N3 C2 105.3(14) . . ?
C2 N3 C3 125.1(13) . . ?
Mo1 O24 H24 119.8 . . ?
Mo2 O24 Mo1 93.0(4) . . ?
Mo2 O24 H24 119.8 . . ?
Cr0I O24 Mo1 96.8(5) . . ?
Cr0I O24 Mo2 102.3(5) . . ?
Cr0I O24 H24 119.8 . . ?
N9 C20 H20A 125.6 . . ?
N7 C20 N9 108.8(14) . . ?
N7 C20 H20A 125.6 . . ?
N11 N12 Cu2 119.0(11) . 1_454 ?
C12 N12 Cu2 133.9(12) . 1_454 ?
C12 N12 N11 107.1(14) . . ?
N8 N7 Cu3 126.5(12) . . ?
C20 N7 Cu3 123.0(12) . . ?
C20 N7 N8 108.4(14) . . ?
Cu1 O48 H48A 110.2 . . ?
Cu1 O48 H48B 110.0 . . ?
H48A O48 H48B 103.8 . . ?
Mo2 O3 Mo3 115.2(6) . . ?
C13 C18 H18 120.0 . . ?
C13 C18 C17 120.0 . . ?
C17 C18 H18 120.0 . . ?
C18 C13 N10 118.1(9) . . ?
C14 C13 C18 120.0 . . ?
C14 C13 N10 121.8(9) . . ?
C13 C14 H14 120.0 . . ?
C15 C14 C13 120.0 . . ?
C15 C14 H14 120.0 . . ?
C14 C15 H15 120.0 . . ?
C14 C15 C16 120.0 . . ?
C16 C15 H15 120.0 . . ?
C15 C16 H16 120.0 . . ?
C15 C16 C17 120.0 . . ?
C17 C16 H16 120.0 . . ?
C18 C17 N9 118.1(8) . . ?
C16 C17 N9 121.7(8) . . ?
C16 C17 C18 120.0 . . ?
N1 N2 Cu3 118.2(10) . . ?
C2 N2 Cu3 132.6(12) . . ?
C2 N2 N1 106.9(14) . . ?
Cu4 O55 H55A 116.2 . . ?
Cu4 O55 H55B 116.3 . . ?
H55A O55 H55B 97.6 . . ?
C6 C5 H5 120.0 . . ?
C6 C5 C4 120.0 . . ?
C4 C5 H5 120.0 . . ?
C5 C6 H6 120.0 . . ?
C5 C6 C7 120.0 . . ?
C7 C6 H6 120.0 . . ?
C6 C7 N4 121.8(9) . . ?
C8 C7 C6 120.0 . . ?
C8 C7 N4 118.0(9) . . ?
C7 C8 H8 120.0 . . ?
C7 C8 C3 120.0 . . ?
C3 C8 H8 120.0 . . ?
C8 C3 N3 119.3(9) . . ?
C8 C3 C4 120.0 . . ?
C4 C3 N3 120.7(9) . . ?
C5 C4 H4 120.0 . . ?
C3 C4 C5 120.0 . . ?
C3 C4 H4 120.0 . . ?
Mo5 O9 Mo4 116.6(6) . . ?
N2 N1 Cu2 119.4(11) . . ?
C1 N1 Cu2 133.1(12) . . ?
C1 N1 N2 107.5(14) . . ?
C12 N10 C13 124.9(13) . . ?
C11 N10 C13 126.0(14) . . ?
C11 N10 C12 108.1(15) . . ?
Mo11 O30 Mo10 107.8(5) . . ?
N3 C1 H1 124.7 . . ?
N1 C1 N3 110.6(15) . . ?
N1 C1 H1 124.7 . . ?
C10 N4 C7 126.8(14) . . ?
C9 N4 C7 129.7(14) . . ?
C9 N4 C10 103.5(14) . . ?
N5 C10 N4 110.8(15) . . ?
N5 C10 H10 124.6 . . ?
N4 C10 H10 124.6 . . ?
N3 C2 H2 125.2 . . ?
N2 C2 N3 109.6(14) . . ?
N2 C2 H2 125.2 . . ?
N12 C12 N10 107.9(15) . . ?
N12 C12 H12 126.0 . . ?
N10 C12 H12 126.0 . . ?
C9 N6 N5 101.9(15) . . ?
N11 C11 N10 109.5(16) . . ?
N11 C11 H11 125.2 . . ?
N10 C11 H11 125.2 . . ?
N4 C9 H9 122.3 . . ?
N6 C9 N4 115.4(17) . . ?
N6 C9 H9 122.3 . . ?
Cu4 O57 H57A 115.4 . . ?
Cu4 O57 H57B 115.5 . . ?
H57A O57 H57B 97.8 . . ?
H53A O53 H53B 104.5 . . ?
H59A O59 H59B 104.5 . . ?
H62A O62 H62B 104.6 . . ?
Cu3 O54 H54A 110.9 . . ?
Cu3 O54 H54B 110.6 . . ?
Cu4 O54 Cu3 104.2(5) . . ?
Cu4 O54 H54A 110.9 . . ?
Cu4 O54 H54B 110.6 . . ?
H54A O54 H54B 109.5 . . ?
H60A O60 H60B 104.7 . . ?
H58A O58 H58B 104.5 . . ?

loop_
_geom_bond_atom_site_label_1
_geom_bond_atom_site_label_2
_geom_bond_distance
_geom_bond_site_symmetry_2
_geom_bond_publ_flag
Mo1 O23 2.090(11) . ?
Mo1 O18 1.851(12) . ?
Mo1 O16 1.713(11) . ?
Mo1 O17 1.724(12) . ?
Mo1 O15 2.076(11) . ?
Mo1 O24 2.327(11) . ?
Mo8 O39 1.962(12) . ?
Mo8 O46 2.313(12) . ?
Mo8 O37 1.699(12) . ?
Mo8 O36 1.941(12) . ?
Mo8 O38 1.700(13) . ?
Mo8 O47 2.247(12) . ?
Mo6 O23 2.125(11) . ?
Mo6 O12 1.919(12) . ?
Mo6 O15 2.052(11) . ?
Mo6 O14 1.718(11) . ?
Mo6 O13 1.705(12) . ?
Mo6 O22 2.296(11) . ?
Mo2 O19 2.241(12) . ?
Mo2 O18 2.010(12) . ?
Mo2 O2 1.704(12) . ?
Mo2 O24 2.268(11) . ?
Mo2 O3 1.883(12) . ?
Mo2 O1 1.716(12) . ?
Mo7 O39 1.891(12) . ?
Mo7 O42 2.224(13) . ?
Mo7 O40 1.710(13) . ?
Mo7 O61 1.944(12) . ?
Mo7 O47 2.309(12) . ?
Mo7 O41 1.706(12) . ?
Mo9 O46 2.256(12) . ?
Mo9 O33 1.999(12) . ?
Mo9 O36 1.910(12) . ?
Mo9 O45 2.275(11) . ?
Mo9 O35 1.712(12) . ?
Mo9 O34 1.707(13) . ?
Mo3 O19 2.283(11) . ?
Mo3 O6 1.930(12) . ?
Mo3 O20 2.273(12) . ?
Mo3 O4 1.697(12) . ?
Mo3 O5 1.697(12) . ?
Mo3 O3 1.976(13) . ?
Mo4 O21 2.258(11) . ?
Mo4 O6 1.937(12) . ?
Mo4 O7 1.704(12) . ?
Mo4 O8 1.696(13) . ?
Mo4 O20 2.330(12) . ?
Mo4 O9 1.956(12) . ?
Mo5 O21 2.265(11) . ?
Mo5 O12 1.980(12) . ?
Mo5 O10 1.727(13) . ?
Mo5 O22 2.252(12) . ?
Mo5 O11 1.696(13) . ?
Mo5 O9 1.896(12) . ?
Mo12 O42 2.258(12) . ?
Mo12 O61 1.892(13) . ?
Mo12 O25 1.723(12) . ?
Mo12 O26 1.716(12) . ?
Mo12 O27 1.966(13) . ?
Mo12 O43 2.316(12) . ?
Mo11 O44 2.083(12) . ?
Mo11 O29 1.717(13) . ?
Mo11 O27 1.877(13) . ?
Mo11 O43 2.331(12) . ?
Mo11 O28 1.731(12) . ?
Mo11 O30 2.069(12) . ?
Mo10 O44 2.142(12) . ?
Mo10 O33 1.889(12) . ?
Mo10 O31 1.708(12) . ?
Mo10 O45 2.251(12) . ?
Mo10 O32 1.718(12) . ?
Mo10 O30 2.093(12) . ?
Cu1 O49 1.903(12) . ?
Cu1 N11 2.016(15) 1_656 ?
Cu1 N5 1.986(15) 1_656 ?
Cu1 O10 1.985(13) . ?
Cu1 O48 2.391(13) . ?
Cu3 O40 1.957(13) . ?
Cu3 O52 1.889(12) . ?
Cu3 N7 2.045(15) . ?
Cu3 N2 1.966(15) . ?
Cu3 O54 2.564(13) . ?
Cu2 O49 1.904(12) . ?
Cu2 O52 1.903(13) . ?
Cu2 O51 2.484(12) . ?
Cu2 O50 2.582(14) . ?
Cu2 N12 2.031(15) 1_656 ?
Cu2 N1 2.019(15) . ?
Cu4 N8 1.997(15) . ?
Cu4 O56 1.952(12) . ?
Cu4 O55 1.974(13) . ?
Cu4 O57 1.922(14) . ?
Cu4 O54 2.257(13) . ?
Cr O44 1.966(12) . ?
Cr O46 1.951(12) . ?
Cr O42 2.009(13) . ?
Cr O45 1.967(12) . ?
Cr O43 1.969(12) . ?
Cr O47 1.982(13) . ?
Cr0I O23 1.951(11) . ?
Cr0I O21 1.986(12) . ?
Cr0I O19 1.976(12) . ?
Cr0I O20 1.997(12) . ?
Cr0I O22 1.958(12) . ?
Cr0I O24 1.975(12) . ?
O23 H23 1.0000 . ?
O21 H21 1.0000 . ?
O19 H19 1.0000 . ?
O44 H44 1.0000 . ?
O46 H46 1.0000 . ?
O42 H42 1.0000 . ?
O49 H49 0.9504 . ?
N8 C19 1.31(2) . ?
N8 N7 1.387(19) . ?
N11 N12 1.39(2) . ?
N11 C11 1.29(2) . ?
N9 C19 1.34(2) . ?
N9 C20 1.36(2) . ?
N9 C17 1.421(15) . ?
N5 C10 1.30(2) . ?
N5 N6 1.41(2) . ?
O52 H52 0.9501 . ?
O56 H56A 0.9965 . ?
O56 H56B 0.9895 . ?
O51 H51A 0.9476 . ?
O51 H51B 0.9451 . ?
O20 H20 1.0000 . ?
O45 H45 1.0000 . ?
O22 H22 1.0000 . ?
O50 H50A 0.9468 . ?
O50 H50B 0.9448 . ?
O43 H43 1.0000 . ?
C19 H19A 0.9500 . ?
O47 H47 1.0000 . ?
N3 C3 1.396(16) . ?
N3 C1 1.36(2) . ?
N3 C2 1.37(2) . ?
O24 H24 1.0000 . ?
C20 H20A 0.9500 . ?
C20 N7 1.29(2) . ?
N12 C12 1.33(2) . ?
O48 H48A 0.8837 . ?
O48 H48B 0.8836 . ?
C18 H18 0.9500 . ?
C18 C13 1.3900 . ?
C18 C17 1.3900 . ?
C13 C14 1.3900 . ?
C13 N10 1.460(17) . ?
C14 H14 0.9500 . ?
C14 C15 1.3900 . ?
C15 H15 0.9500 . ?
C15 C16 1.3900 . ?
C16 H16 0.9500 . ?
C16 C17 1.3900 . ?
N2 N1 1.389(19) . ?
N2 C2 1.33(2) . ?
O55 H55A 0.9857 . ?
O55 H55B 0.9877 . ?
C5 H5 0.9500 . ?
C5 C6 1.3900 . ?
C5 C4 1.3900 . ?
C6 H6 0.9500 . ?
C6 C7 1.3900 . ?
C7 C8 1.3900 . ?
C7 N4 1.444(15) . ?
C8 H8 0.9500 . ?
C8 C3 1.3900 . ?
C3 C4 1.3900 . ?
C4 H4 0.9500 . ?
N1 C1 1.31(2) . ?
N10 C12 1.34(2) . ?
N10 C11 1.34(2) . ?
C1 H1 0.9500 . ?
N4 C10 1.34(2) . ?
N4 C9 1.32(2) . ?
C10 H10 0.9500 . ?
C2 H2 0.9500 . ?
C12 H12 0.9500 . ?
N6 C9 1.30(2) . ?
C11 H11 0.9500 . ?
C9 H9 0.9500 . ?
O57 H57A 0.9677 . ?
O57 H57B 0.9754 . ?
O53 H53A 0.8701 . ?
O53 H53B 0.8703 . ?
O59 H59A 0.8696 . ?
O59 H59B 0.8714 . ?
O62 H62A 0.8690 . ?
O62 H62B 0.8687 . ?
O54 H54A 0.9901 . ?
O54 H54B 0.9895 . ?
O60 H60A 0.8695 . ?
O60 H60B 0.8688 . ?
O58 H58A 0.8698 . ?
O58 H58B 0.8700 . ?

loop_
_geom_torsion_atom_site_label_1
_geom_torsion_atom_site_label_2
_geom_torsion_atom_site_label_3
_geom_torsion_atom_site_label_4
_geom_torsion
_geom_torsion_site_symmetry_1
_geom_torsion_site_symmetry_2
_geom_torsion_site_symmetry_3
_geom_torsion_site_symmetry_4
_geom_torsion_publ_flag
Cu1 N11 N12 Cu2 -8.8(16) 1_454 . . 1_454 ?
Cu1 N11 N12 C12 168.7(11) 1_454 . . . ?
Cu1 N11 C11 N10 -169.3(12) 1_454 . . . ?
Cu1 N5 C10 N4 167.5(11) 1_454 . . . ?
Cu1 N5 N6 C9 -168.4(13) 1_454 . . . ?
Cu3 N2 N1 Cu2 16.2(16) . . . . ?
Cu3 N2 N1 C1 -165.6(12) . . . . ?
Cu3 N2 C2 N3 162.1(12) . . . . ?
Cu2 N12 C12 N10 -178.3(12) 1_454 . . . ?
Cu2 N1 C1 N3 178.7(12) . . . . ?
Cu4 N8 C19 N9 -177.2(11) . . . . ?
Cu4 N8 N7 Cu3 -19(2) . . . . ?
Cu4 N8 N7 C20 177.6(12) . . . . ?
O23 Mo1 O18 Mo2 -84.8(7) . . . . ?
O21 Mo5 O10 Cu1 165(3) . . . . ?
O21 Mo5 O9 Mo4 -22.6(6) . . . . ?
O19 Mo2 O3 Mo3 21.2(6) . . . . ?
O39 Mo7 O40 Cu3 -146(4) . . . . ?
O44 Mo11 O27 Mo12 87.8(7) . . . . ?
O44 Mo10 O33 Mo9 -90.9(6) . . . . ?
O42 Mo7 O39 Mo8 92.0(7) . . . . ?
O42 Mo7 O40 Cu3 104(4) . . . . ?
O42 Mo12 O61 Mo7 -18.6(6) . . . . ?
O18 Mo2 O3 Mo3 51.8(13) . . . . ?
O12 Mo5 O10 Cu1 -114(3) . . . . ?
O12 Mo5 O9 Mo4 -50.1(13) . . . . ?
O2 Mo2 O3 Mo3 -68.8(7) . . . . ?
O29 Mo11 O27 Mo12 -175.5(7) . . . . ?
O40 Mo7 O39 Mo8 -69.5(8) . . . . ?
O40 Cu3 O52 Cu2 -173.2(8) . . . . ?
N11 N12 C12 N10 4.8(18) . . . . ?
O61 Mo7 O39 Mo8 46.9(14) . . . . ?
O61 Mo7 O40 Cu3 60(4) . . . . ?
O16 Mo1 O18 Mo2 -179.9(7) . . . . ?
O17 Mo1 O18 Mo2 72.0(8) . . . . ?
N9 C20 N7 Cu3 -164.8(11) . . . . ?
N9 C20 N7 N8 0(2) . . . . ?
O15 Mo1 O18 Mo2 -35.9(15) . . . . ?
O25 Mo12 O61 Mo7 73.1(7) . . . . ?
N5 N6 C9 N4 -1(2) . . . . ?
O31 Mo10 O33 Mo9 173.6(6) . . . . ?
O10 Mo5 O9 Mo4 68.2(7) . . . . ?
O45 Mo10 O33 Mo9 -18.1(5) . . . . ?
O26 Mo12 O61 Mo7 -178.9(7) . . . . ?
O27 Mo12 O61 Mo7 -45.9(14) . . . . ?
O22 Mo5 O10 Cu1 -163.5(19) . . . . ?
O22 Mo5 O9 Mo4 -93.0(7) . . . . ?
O43 Mo12 O61 Mo7 -90.2(7) . . . . ?
O43 Mo11 O27 Mo12 15.3(6) . . . . ?
C19 N8 N7 Cu3 163.7(13) . . . . ?
C19 N8 N7 C20 0(2) . . . . ?
C19 N9 C20 N7 0(2) . . . . ?
C19 N9 C17 C18 -87.6(17) . . . . ?
C19 N9 C17 C16 88.0(17) . . . . ?
O47 Mo7 O39 Mo8 21.2(6) . . . . ?
O47 Mo7 O40 Cu3 141(4) . . . . ?
N3 C3 C4 C5 -176.8(12) . . . . ?
O24 Mo1 O18 Mo2 -13.4(6) . . . . ?
O24 Mo2 O3 Mo3 92.7(6) . . . . ?
O11 Mo5 O10 Cu1 -12(3) . . . . ?
O11 Mo5 O9 Mo4 177.2(7) . . . . ?
C20 N9 C19 N8 -1(2) . . . . ?
C20 N9 C17 C18 83.7(16) . . . . ?
C20 N9 C17 C16 -100.7(16) . . . . ?
N12 N11 C11 N10 2.4(18) . . . . ?
N7 N8 C19 N9 0(2) . . . . ?
C18 C13 C14 C15 0.0 . . . . ?
C18 C13 N10 C12 124.6(15) . . . . ?
C18 C13 N10 C11 -42.6(18) . . . . ?
C13 C18 C17 N9 175.7(11) . . . . ?
C13 C18 C17 C16 0.0 . . . . ?
C13 C14 C15 C16 0.0 . . . . ?
C13 N10 C12 N12 -172.6(14) . . . . ?
C13 N10 C11 N11 169.5(13) . . . . ?
C14 C13 N10 C12 -52.0(18) . . . . ?
C14 C13 N10 C11 140.8(14) . . . . ?
C14 C15 C16 C17 0.0 . . . . ?
C15 C16 C17 N9 -175.5(11) . . . . ?
C15 C16 C17 C18 0.0 . . . . ?
C17 N9 C19 N8 172.1(14) . . . . ?
C17 N9 C20 N7 -172.3(14) . . . . ?
C17 C18 C13 C14 0.0 . . . . ?
C17 C18 C13 N10 -176.6(11) . . . . ?
O41 Mo7 O39 Mo8 -177.5(7) . . . . ?
O41 Mo7 O40 Cu3 -43(4) . . . . ?
O32 Mo10 O33 Mo9 65.5(7) . . . . ?
O28 Mo11 O27 Mo12 -68.3(8) . . . . ?
N2 Cu3 O52 Cu2 5.3(8) . . . . ?
N2 N1 C1 N3 1(2) . . . . ?
C5 C6 C7 C8 0.0 . . . . ?
C5 C6 C7 N4 175.6(12) . . . . ?
C6 C5 C4 C3 0.0 . . . . ?
C6 C7 C8 C3 0.0 . . . . ?
C6 C7 N4 C10 101.7(16) . . . . ?
C6 C7 N4 C9 -79.7(19) . . . . ?
C7 C8 C3 N3 176.9(12) . . . . ?
C7 C8 C3 C4 0.0 . . . . ?
C7 N4 C10 N5 179.5(13) . . . . ?
C7 N4 C9 N6 -178.6(15) . . . . ?
C8 C7 N4 C10 -82.6(17) . . . . ?
C8 C7 N4 C9 96.0(18) . . . . ?
C8 C3 C4 C5 0.0 . . . . ?
C3 N3 C1 N1 171.0(14) . . . . ?
C3 N3 C2 N2 -171.8(13) . . . . ?
C4 C5 C6 C7 0.0 . . . . ?
O1 Mo2 O3 Mo3 -176.9(6) . . . . ?
O9 Mo5 O10 Cu1 93(3) . . . . ?
N1 N2 C2 N3 0.1(19) . . . . ?
N10 C13 C14 C15 176.5(11) . . . . ?
O30 Mo11 O27 Mo12 41.6(16) . . . . ?
O30 Mo10 O33 Mo9 -51.7(14) . . . . ?
C1 N3 C3 C8 -127.1(16) . . . . ?
C1 N3 C3 C4 49.7(19) . . . . ?
C1 N3 C2 N2 0.4(19) . . . . ?
N4 C7 C8 C3 -175.8(11) . . . . ?
C10 N5 N6 C9 1.1(19) . . . . ?
C10 N4 C9 N6 0(2) . . . . ?
C2 N3 C3 C8 43.2(18) . . . . ?
C2 N3 C3 C4 -140.0(13) . . . . ?
C2 N3 C1 N1 -1(2) . . . . ?
C2 N2 N1 Cu2 -178.8(11) . . . . ?
C2 N2 N1 C1 -0.5(19) . . . . ?
C12 N10 C11 N11 0.5(19) . . . . ?
N6 N5 C10 N4 -1(2) . . . . ?
C11 N11 N12 Cu2 178.0(11) . . . 1_454 ?
C11 N11 N12 C12 -4.5(18) . . . . ?
C11 N10 C12 N12 -3.4(19) . . . . ?
C9 N4 C10 N5 1(2) . . . . ?
O54 Cu3 O52 Cu2 109.7(7) . . . . ?

loop_
_twin_individual_id
_twin_individual_mass_fraction_refined
1 0.56(3)
2 0.44(3)
